data_4325974
loop_
_publ_author_name
'M. Angeles Alvarez'
'M. Esther Garc\'ia'
'Roc\'io Gonz\'alez'
'Alberto Ramos'
'Miguel A. Ruiz'

_publ_section_title
;
 Heterometallic Derivatives of [Fe2Cp2(\m-PCy)(\m-CO)(CO)2]: Rational
 Synthesis of Polynuclear Complexes from Neutral Precursors Having
 Pyramidal-Phosphinidene Bridges
;
_journal_name_full 'Inorganic Chemistry'
_journal_page_first 7894
_journal_page_last 7906
_journal_paper_doi 10.1021/ic2012342
_journal_volume 50
_journal_year 2011
_chemical_compound_source 'synthesis as described'
_chemical_formula_moiety 'C41 H42 Co Fe4 O9 P2, C4 Co O4, C H2 Cl2'
_chemical_formula_sum 'C46 H44 Cl2 Co2 Fe4 O13 P2'
_chemical_formula_weight 1278.91
_chemical_name_systematic
;
 ?
;
_space_group_IT_number 148
_symmetry_cell_setting trigonal
_symmetry_Int_Tables_number 148
_symmetry_space_group_name_Hall '-R 3'
_symmetry_space_group_name_H-M 'R -3 :H'
_atom_sites_solution_hydrogens geom
_atom_sites_solution_primary direct
_atom_sites_solution_secondary difmap
_audit_conform_dict_location ftp://ftp.iucr.org/pub/cif_core.dic
_audit_conform_dict_name cif_core.dic
_audit_conform_dict_version 2.3
_audit_creation_method 'WinGX routine CIF_UPDATE'
_cell_angle_alpha 90
_cell_angle_beta 90
_cell_angle_gamma 120
_cell_formula_units_Z 18
_cell_length_a 37.8398(6)
_cell_length_b 37.8398(6)
_cell_length_c 19.7609(4)
_cell_measurement_reflns_used 12843
_cell_measurement_temperature 100(2)
_cell_measurement_theta_max 73.6737
_cell_measurement_theta_min 2.6047
_cell_measurement_wavelength 1.54184
_cell_volume 24503.9(7)
_computing_cell_refinement
;
CrysAlis RED, Oxford Diffraction Ltd.,
Version 1.171.31.7 (release 18-10-2006 CrysAlis171 .NET)
(compiled Oct 18 2006,16:28:17)
;
_computing_data_collection
;
CrysAlis CCD, Oxford Diffraction Ltd.,
Version 1.171.31.7 (release 18-10-2006 CrysAlis171 .NET)
(compiled Oct 18 2006,16:28:17)
;
_computing_data_reduction
;
CrysAlis RED, Oxford Diffraction Ltd.,
Version 1.171.31.7 (release 18-10-2006 CrysAlis171 .NET)
(compiled Oct 18 2006,16:28:17)
;
_computing_molecular_graphics 'Ortep-3 for Windows (Farrugia, 1997)'
_computing_publication_material 'WinGX publication routines (Farrugia, 1999)'
_computing_structure_refinement 'SHELXL-97 (Sheldrick, 1997)'
_computing_structure_solution 'SHELXS-97 (Sheldrick, 1997)'
_diffrn_ambient_temperature 100(2)
_diffrn_measured_fraction_theta_full 0.988
_diffrn_measured_fraction_theta_max 0.949
_diffrn_measurement_device_type 'ONYX CCD'
_diffrn_measurement_method CCD
_diffrn_radiation_monochromator graphite
_diffrn_radiation_probe x-ray
_diffrn_radiation_source 'Nova (Cu) X-ray Source'
_diffrn_radiation_type CuK\a
_diffrn_radiation_wavelength 1.54184
_diffrn_reflns_av_R_equivalents 0.0927
_diffrn_reflns_av_unetI/netI 0.0675
_diffrn_reflns_limit_h_max 44
_diffrn_reflns_limit_h_min -45
_diffrn_reflns_limit_k_max 37
_diffrn_reflns_limit_k_min -42
_diffrn_reflns_limit_l_max 24
_diffrn_reflns_limit_l_min -24
_diffrn_reflns_number 60488
_diffrn_reflns_theta_full 70
_diffrn_reflns_theta_max 74.12
_diffrn_reflns_theta_min 2.61
_exptl_absorpt_coefficient_mu 14.923
_exptl_absorpt_correction_T_max 0.55
_exptl_absorpt_correction_T_min 0.1447
_exptl_absorpt_correction_type multi-scan
_exptl_absorpt_process_details
;
CrysAlis RED, Oxford Diffraction Ltd.,
Version 1.171.32.5 (release 08-05-2007 CrysAlis171 .NET)
(compiled May  8 2007,13:10:02)
empirical absorption correction using spherical harmonics,
 implemented in SCALE3 ABSPACK scaling algorithm.
;
_exptl_crystal_colour red
_exptl_crystal_density_diffrn 1.56
_exptl_crystal_description neddle
_exptl_crystal_F_000 11628
_exptl_crystal_size_max 0.17
_exptl_crystal_size_mid 0.05
_exptl_crystal_size_min 0.04
_platon_squeeze_details
;
;
_refine_diff_density_max 0.495
_refine_diff_density_min -0.457
_refine_diff_density_rms 0.092
_refine_ls_extinction_method none
_refine_ls_goodness_of_fit_ref 1.016
_refine_ls_hydrogen_treatment constr
_refine_ls_matrix_type full
_refine_ls_number_parameters 622
_refine_ls_number_reflns 10549
_refine_ls_number_restraints 0
_refine_ls_restrained_S_all 1.016
_refine_ls_R_factor_all 0.0753
_refine_ls_R_factor_gt 0.0473
_refine_ls_shift/su_max 0.001
_refine_ls_shift/su_mean 0
_refine_ls_structure_factor_coef Fsqd
_refine_ls_weighting_details 'calc w=1/[\s^2^(Fo^2^)+(0.0567P)^2^+0.0000P] where P=(Fo^2^+2Fc^2^)/3'
_refine_ls_weighting_scheme calc
_refine_ls_wR_factor_gt 0.1014
_refine_ls_wR_factor_ref 0.1151
_reflns_number_gt 7453
_reflns_number_total 10549
_reflns_threshold_expression >2sigma(I)
_cod_data_source_file ic2012342_si_002_5.cif
_cod_data_source_block compound4
_cod_original_sg_symbol_H-M 'R -3'
_cod_database_code 4325974

loop_
_symmetry_equiv_pos_as_xyz
'x, y, z'
'-y, x-y, z'
'-x+y, -x, z'
'x+2/3, y+1/3, z+1/3'
'-y+2/3, x-y+1/3, z+1/3'
'-x+y+2/3, -x+1/3, z+1/3'
'x+1/3, y+2/3, z+2/3'
'-y+1/3, x-y+2/3, z+2/3'
'-x+y+1/3, -x+2/3, z+2/3'
'-x, -y, -z'
'y, -x+y, -z'
'x-y, x, -z'
'-x+2/3, -y+1/3, -z+1/3'
'y+2/3, -x+y+1/3, -z+1/3'
'x-y+2/3, x+1/3, -z+1/3'
'-x+1/3, -y+2/3, -z+2/3'
'y+1/3, -x+y+2/3, -z+2/3'
'x-y+1/3, x+2/3, -z+2/3'

loop_
_atom_site_label
_atom_site_type_symbol
_atom_site_fract_x
_atom_site_fract_y
_atom_site_fract_z
_atom_site_U_iso_or_equiv
_atom_site_adp_type
_atom_site_occupancy
_atom_site_symmetry_multiplicity
_atom_site_calc_flag
_atom_site_refinement_flags
Fe1 Fe 0.550820(19) 0.085717(19) 0.80725(3) 0.02201(15) Uani 1 1 d .
Fe2 Fe 0.589024(19) 0.083997(19) 0.69812(3) 0.02076(15) Uani 1 1 d .
Fe3 Fe 0.381511(19) 0.078700(19) 0.60098(3) 0.02255(15) Uani 1 1 d .
Fe4 Fe 0.41792(2) 0.077543(19) 0.48917(3) 0.02232(15) Uani 1 1 d .
P1 P 0.44943(3) 0.11281(3) 0.58360(5) 0.0203(2) Uani 1 1 d .
P2 P 0.55370(3) 0.11713(3) 0.70902(5) 0.0193(2) Uani 1 1 d .
O1 O 0.60621(10) 0.16284(10) 0.87271(16) 0.0348(8) Uani 1 1 d .
O2 O 0.66889(9) 0.15701(10) 0.70909(18) 0.0380(8) Uani 1 1 d .
O3 O 0.37576(10) 0.15218(10) 0.59096(17) 0.0368(8) Uani 1 1 d .
O4 O 0.43213(14) 0.15032(11) 0.41756(17) 0.0518(10) Uani 1 1 d .
O5 O 0.61551(10) 0.06627(10) 0.82560(16) 0.0338(7) Uani 1 1 d .
O6 O 0.33433(10) 0.06023(11) 0.47714(17) 0.0399(8) Uani 1 1 d .
O7 O 0.44907(10) 0.01694(9) 0.65872(16) 0.0337(7) Uani 1 1 d .
O8 O 0.54814(9) 0.12694(9) 0.52555(15) 0.0296(7) Uani 1 1 d .
O9 O 0.47395(9) 0.13669(9) 0.76375(16) 0.0297(7) Uani 1 1 d .
C1 C 0.58529(13) 0.13300(14) 0.8450(2) 0.0268(10) Uani 1 1 d .
C2 C 0.63654(14) 0.12929(14) 0.7053(2) 0.0292(10) Uani 1 1 d .
C3 C 0.37959(13) 0.12383(14) 0.5936(2) 0.0283(10) Uani 1 1 d .
C4 C 0.42690(16) 0.12233(15) 0.4480(2) 0.0331(11) Uani 1 1 d .
C5 C 0.59510(14) 0.07518(13) 0.7926(2) 0.0268(10) Uani 1 1 d .
C6 C 0.36397(14) 0.06812(13) 0.5074(2) 0.0300(10) Uani 1 1 d .
C7 C 0.46802(13) 0.05133(14) 0.6536(2) 0.0263(10) Uani 1 1 d .
C8 C 0.52909(13) 0.12119(13) 0.5737(2) 0.0253(9) Uani 1 1 d .
C9 C 0.48468(12) 0.12755(13) 0.7166(2) 0.0246(9) Uani 1 1 d .
C14 C 0.52963(14) 0.05576(15) 0.9001(2) 0.0346(11) Uani 1 1 d .
H14 H 0.5461 0.0608 0.9379 0.041 Uiso 1 1 calc R
C15 C 0.52149(14) 0.02647(14) 0.8503(2) 0.0321(11) Uani 1 1 d .
H15 H 0.5318 0.0087 0.8491 0.039 Uiso 1 1 calc R
C16 C 0.49514(14) 0.02845(14) 0.8023(2) 0.0336(11) Uani 1 1 d .
H16 H 0.4849 0.0122 0.7639 0.04 Uiso 1 1 calc R
C17 C 0.48706(13) 0.05934(14) 0.8226(2) 0.0336(11) Uani 1 1 d .
H17 H 0.4704 0.0671 0.8 0.04 Uiso 1 1 calc R
C18 C 0.50830(14) 0.07641(14) 0.8826(2) 0.0339(11) Uani 1 1 d .
H18 H 0.5084 0.0976 0.9068 0.041 Uiso 1 1 calc R
C19 C 0.55356(13) 0.04849(13) 0.6144(2) 0.0272(10) Uani 1 1 d .
H19 H 0.5317 0.0496 0.5951 0.033 Uiso 1 1 calc R
C20 C 0.59472(15) 0.07255(14) 0.5965(2) 0.0334(11) Uani 1 1 d .
H20 H 0.6051 0.0928 0.5634 0.04 Uiso 1 1 calc R
C21 C 0.61802(16) 0.06060(18) 0.6379(3) 0.0462(15) Uani 1 1 d .
H21 H 0.6462 0.0715 0.6367 0.055 Uiso 1 1 calc R
C22 C 0.59065(19) 0.02960(17) 0.6801(3) 0.0479(15) Uani 1 1 d .
H22 H 0.5974 0.0158 0.7119 0.057 Uiso 1 1 calc R
C23 C 0.55135(17) 0.02244(14) 0.6670(2) 0.0380(12) Uani 1 1 d .
H23 H 0.5277 0.0036 0.6893 0.046 Uiso 1 1 calc R
C24 C 0.35629(14) 0.06966(14) 0.6982(2) 0.0320(10) Uani 1 1 d .
H24 H 0.3594 0.0908 0.7261 0.038 Uiso 1 1 calc R
C25 C 0.32479(14) 0.04862(15) 0.6497(2) 0.0331(11) Uani 1 1 d .
H25 H 0.3035 0.0534 0.6404 0.04 Uiso 1 1 calc R
C26 C 0.33166(14) 0.01932(14) 0.6183(3) 0.0369(12) Uani 1 1 d .
H26 H 0.3156 0.0012 0.5846 0.044 Uiso 1 1 calc R
C27 C 0.36707(15) 0.02211(14) 0.6466(2) 0.0351(11) Uani 1 1 d .
H27 H 0.3786 0.0063 0.6345 0.042 Uiso 1 1 calc R
C28 C 0.38203(14) 0.05269(14) 0.6962(2) 0.0327(11) Uani 1 1 d .
H28 H 0.4049 0.0604 0.7231 0.039 Uiso 1 1 calc R
C29 C 0.40930(14) 0.01698(13) 0.4923(2) 0.0289(10) Uani 1 1 d .
H29 H 0.398 -0.0014 0.528 0.035 Uiso 1 1 calc R
C30 C 0.45062(14) 0.04544(14) 0.4837(2) 0.0294(10) Uani 1 1 d .
H30 H 0.4715 0.0492 0.5128 0.035 Uiso 1 1 calc R
C31 C 0.45551(15) 0.06745(15) 0.4242(2) 0.0353(11) Uani 1 1 d .
H31 H 0.4798 0.0884 0.4067 0.042 Uiso 1 1 calc R
C32 C 0.41537(17) 0.05118(16) 0.3953(2) 0.0373(12) Uani 1 1 d .
H32 H 0.4092 0.0596 0.3551 0.045 Uiso 1 1 calc R
C33 C 0.38772(15) 0.02093(14) 0.4375(2) 0.0341(11) Uani 1 1 d .
H33 H 0.3596 0.0058 0.431 0.041 Uiso 1 1 calc R
C34 C 0.58943(12) 0.17363(12) 0.7129(2) 0.0232(9) Uani 1 1 d .
H34 H 0.6123 0.1774 0.7413 0.028 Uiso 1 1 calc R
C35 C 0.57265(13) 0.19845(13) 0.7468(2) 0.0270(10) Uani 1 1 d .
H35A H 0.5515 0.1982 0.7187 0.032 Uiso 1 1 calc R
H35B H 0.5606 0.1863 0.7901 0.032 Uiso 1 1 calc R
C36 C 0.60678(14) 0.24232(15) 0.7574(3) 0.0398(12) Uani 1 1 d .
H36A H 0.5956 0.258 0.7777 0.048 Uiso 1 1 calc R
H36B H 0.6268 0.2427 0.7884 0.048 Uiso 1 1 calc R
C37 C 0.62743(15) 0.26196(14) 0.6907(3) 0.0439(13) Uani 1 1 d .
H37A H 0.6502 0.2891 0.6995 0.053 Uiso 1 1 calc R
H37B H 0.6082 0.2647 0.662 0.053 Uiso 1 1 calc R
C38 C 0.64296(14) 0.23683(14) 0.6539(3) 0.0382(12) Uani 1 1 d .
H38A H 0.6648 0.237 0.6798 0.046 Uiso 1 1 calc R
H38B H 0.6538 0.2489 0.61 0.046 Uiso 1 1 calc R
C39 C 0.60828(13) 0.19279(13) 0.6446(2) 0.0287(10) Uani 1 1 d .
H39A H 0.5875 0.1924 0.6155 0.034 Uiso 1 1 calc R
H39B H 0.6188 0.1769 0.6229 0.034 Uiso 1 1 calc R
C40 C 0.47009(13) 0.16885(13) 0.5702(2) 0.0251(9) Uani 1 1 d .
H40 H 0.4493 0.1711 0.5439 0.03 Uiso 1 1 calc R
C41 C 0.47623(14) 0.19358(12) 0.6344(2) 0.0270(10) Uani 1 1 d .
H41A H 0.4515 0.1806 0.6614 0.032 Uiso 1 1 calc R
H41B H 0.4982 0.1944 0.661 0.032 Uiso 1 1 calc R
C42 C 0.48655(16) 0.23692(14) 0.6170(3) 0.0369(12) Uani 1 1 d .
H42A H 0.4918 0.2526 0.6583 0.044 Uiso 1 1 calc R
H42B H 0.4635 0.2363 0.5944 0.044 Uiso 1 1 calc R
C43 C 0.52397(15) 0.25746(13) 0.5712(3) 0.0405(13) Uani 1 1 d .
H43A H 0.5287 0.2842 0.5581 0.049 Uiso 1 1 calc R
H43B H 0.5477 0.2612 0.5961 0.049 Uiso 1 1 calc R
C44 C 0.51885(17) 0.23268(14) 0.5087(3) 0.0427(13) Uani 1 1 d .
H44A H 0.5438 0.2457 0.4823 0.051 Uiso 1 1 calc R
H44B H 0.497 0.2314 0.4811 0.051 Uiso 1 1 calc R
C45 C 0.50886(14) 0.18945(13) 0.5279(2) 0.0309(10) Uani 1 1 d .
H45A H 0.5052 0.1736 0.4872 0.037 Uiso 1 1 calc R
H45B H 0.5313 0.1907 0.5534 0.037 Uiso 1 1 calc R
Co1 Co 0.497136(19) 0.105961(19) 0.64645(3) 0.01947(15) Uani 1 1 d .
Co2 Co 0.25505(2) 0.06102(2) 0.82212(4) 0.02867(17) Uani 1 1 d .
O10 O 0.16969(11) 0.00040(12) 0.8007(2) 0.0601(12) Uani 1 1 d .
O11 O 0.28915(13) 0.10537(12) 0.69644(18) 0.0513(10) Uani 1 1 d .
O12 O 0.30066(12) 0.02032(12) 0.8567(2) 0.0575(11) Uani 1 1 d .
O13 O 0.26383(13) 0.11803(14) 0.9289(2) 0.0621(12) Uani 1 1 d .
C10 C 0.20316(16) 0.02428(16) 0.8095(3) 0.0433(13) Uani 1 1 d .
C11 C 0.27485(16) 0.08779(15) 0.7459(3) 0.0375(12) Uani 1 1 d .
C12 C 0.28262(15) 0.03671(15) 0.8433(3) 0.0376(12) Uani 1 1 d .
C13 C 0.25971(15) 0.09546(17) 0.8870(3) 0.0396(12) Uani 1 1 d .
C99 C 0.42373(18) 0.9207(2) 0.6050(3) 0.0594(17) Uani 1 1 d .
H99A H 0.4293 0.9255 0.653 0.071 Uiso 1 1 calc R
H99B H 0.4215 0.8946 0.5943 0.071 Uiso 1 1 calc R
Cl1 Cl 0.46454(4) 0.95874(4) 0.56034(6) 0.0419(3) Uani 1 1 d .
Cl2 Cl 0.37737(3) 0.91781(4) 0.58758(6) 0.0422(3) Uani 1 1 d .

loop_
_atom_site_aniso_label
_atom_site_aniso_U_11
_atom_site_aniso_U_22
_atom_site_aniso_U_33
_atom_site_aniso_U_23
_atom_site_aniso_U_13
_atom_site_aniso_U_12
Fe1 0.0210(3) 0.0210(3) 0.0245(3) 0.0018(3) -0.0006(3) 0.0109(3)
Fe2 0.0195(3) 0.0192(3) 0.0266(4) -0.0014(3) -0.0018(3) 0.0119(3)
Fe3 0.0172(3) 0.0203(3) 0.0316(4) -0.0054(3) -0.0030(3) 0.0104(3)
Fe4 0.0244(3) 0.0203(3) 0.0265(4) -0.0050(3) -0.0059(3) 0.0143(3)
P1 0.0192(5) 0.0176(5) 0.0260(6) -0.0022(4) -0.0027(4) 0.0107(4)
P2 0.0163(5) 0.0192(5) 0.0241(5) -0.0005(4) 0.0001(4) 0.0101(4)
O1 0.0352(18) 0.0320(19) 0.0337(18) -0.0063(15) -0.0122(15) 0.0142(16)
O2 0.0177(16) 0.0334(19) 0.057(2) -0.0031(16) -0.0044(15) 0.0082(15)
O3 0.0343(18) 0.0308(18) 0.054(2) -0.0094(15) -0.0070(16) 0.0227(16)
O4 0.091(3) 0.033(2) 0.034(2) -0.0036(16) -0.018(2) 0.033(2)
O5 0.0334(18) 0.0317(18) 0.0415(19) 0.0001(14) -0.0100(15) 0.0203(15)
O6 0.0291(18) 0.051(2) 0.049(2) -0.0217(17) -0.0208(16) 0.0265(17)
O7 0.0332(18) 0.0200(17) 0.044(2) -0.0010(14) 0.0003(15) 0.0102(14)
O8 0.0336(18) 0.0313(17) 0.0279(17) 0.0001(13) 0.0046(14) 0.0192(15)
O9 0.0240(16) 0.0300(17) 0.0366(18) -0.0018(14) 0.0061(13) 0.0147(14)
C1 0.025(2) 0.033(3) 0.025(2) 0.005(2) -0.0004(19) 0.017(2)
C2 0.030(3) 0.035(3) 0.035(3) -0.002(2) -0.002(2) 0.025(2)
C3 0.018(2) 0.033(3) 0.032(3) -0.008(2) -0.0008(18) 0.012(2)
C4 0.050(3) 0.030(3) 0.026(2) -0.009(2) -0.013(2) 0.025(2)
C5 0.030(2) 0.021(2) 0.031(2) -0.0036(18) -0.0058(19) 0.0136(19)
C6 0.032(3) 0.022(2) 0.037(3) -0.0081(19) -0.005(2) 0.015(2)
C7 0.022(2) 0.032(3) 0.031(2) -0.0026(19) 0.0009(18) 0.018(2)
C8 0.023(2) 0.024(2) 0.031(3) -0.0014(18) -0.0091(19) 0.0133(19)
C9 0.014(2) 0.020(2) 0.036(3) 0.0036(18) -0.0016(18) 0.0055(17)
C14 0.030(3) 0.041(3) 0.028(3) 0.012(2) 0.007(2) 0.015(2)
C15 0.029(2) 0.027(2) 0.040(3) 0.012(2) 0.006(2) 0.013(2)
C16 0.025(2) 0.026(2) 0.039(3) 0.006(2) 0.003(2) 0.004(2)
C17 0.018(2) 0.034(3) 0.046(3) 0.018(2) 0.006(2) 0.011(2)
C18 0.033(3) 0.028(2) 0.042(3) 0.007(2) 0.019(2) 0.017(2)
C19 0.021(2) 0.026(2) 0.035(3) -0.0103(19) -0.0071(19) 0.0115(19)
C20 0.038(3) 0.027(2) 0.028(2) -0.0072(19) 0.000(2) 0.011(2)
C21 0.030(3) 0.060(4) 0.057(3) -0.034(3) -0.010(3) 0.029(3)
C22 0.083(4) 0.041(3) 0.046(3) -0.022(3) -0.026(3) 0.051(3)
C23 0.049(3) 0.021(2) 0.039(3) -0.007(2) 0.004(2) 0.014(2)
C24 0.031(3) 0.029(2) 0.035(3) 0.001(2) 0.004(2) 0.014(2)
C25 0.019(2) 0.037(3) 0.044(3) -0.004(2) 0.002(2) 0.015(2)
C26 0.024(2) 0.024(2) 0.049(3) -0.003(2) 0.007(2) 0.002(2)
C27 0.037(3) 0.024(2) 0.044(3) 0.011(2) 0.014(2) 0.015(2)
C28 0.020(2) 0.036(3) 0.036(3) 0.010(2) 0.0027(19) 0.009(2)
C29 0.039(3) 0.017(2) 0.036(3) -0.0067(18) -0.002(2) 0.018(2)
C30 0.031(2) 0.028(2) 0.040(3) -0.011(2) -0.009(2) 0.023(2)
C31 0.036(3) 0.031(3) 0.043(3) -0.009(2) 0.006(2) 0.019(2)
C32 0.056(3) 0.043(3) 0.026(2) -0.012(2) -0.008(2) 0.035(3)
C33 0.037(3) 0.030(3) 0.044(3) -0.016(2) -0.010(2) 0.023(2)
C34 0.0143(19) 0.022(2) 0.032(2) -0.0044(18) -0.0044(17) 0.0084(17)
C35 0.021(2) 0.022(2) 0.041(3) -0.0045(19) -0.0017(19) 0.0126(19)
C36 0.024(2) 0.030(3) 0.063(4) -0.013(2) -0.004(2) 0.011(2)
C37 0.025(3) 0.022(2) 0.079(4) -0.003(2) -0.007(3) 0.008(2)
C38 0.027(2) 0.024(2) 0.056(3) 0.008(2) 0.003(2) 0.007(2)
C39 0.021(2) 0.023(2) 0.035(3) 0.0040(19) 0.0011(18) 0.0059(18)
C40 0.025(2) 0.022(2) 0.033(2) 0.0037(18) -0.0055(18) 0.0155(19)
C41 0.032(2) 0.019(2) 0.032(2) -0.0054(18) -0.0119(19) 0.0142(19)
C42 0.046(3) 0.025(2) 0.046(3) -0.009(2) -0.018(2) 0.023(2)
C43 0.033(3) 0.016(2) 0.070(4) 0.002(2) -0.016(3) 0.011(2)
C44 0.039(3) 0.026(3) 0.062(4) 0.012(2) 0.005(3) 0.015(2)
C45 0.025(2) 0.021(2) 0.044(3) 0.004(2) 0.003(2) 0.0100(19)
Co1 0.0170(3) 0.0171(3) 0.0253(4) -0.0009(3) -0.0012(3) 0.0093(3)
Co2 0.0275(4) 0.0246(4) 0.0363(4) -0.0050(3) -0.0073(3) 0.0148(3)
O10 0.032(2) 0.039(2) 0.108(4) -0.016(2) -0.023(2) 0.0164(19)
O11 0.082(3) 0.055(2) 0.037(2) 0.0075(19) 0.007(2) 0.050(2)
O12 0.043(2) 0.042(2) 0.096(3) 0.000(2) -0.023(2) 0.028(2)
O13 0.056(3) 0.070(3) 0.069(3) -0.040(2) -0.015(2) 0.038(2)
C10 0.038(3) 0.031(3) 0.068(4) -0.007(3) -0.014(3) 0.023(3)
C11 0.044(3) 0.037(3) 0.041(3) -0.009(2) -0.007(2) 0.027(2)
C12 0.032(3) 0.027(2) 0.045(3) -0.001(2) -0.004(2) 0.008(2)
C13 0.029(3) 0.045(3) 0.045(3) -0.007(3) -0.002(2) 0.019(2)
C99 0.044(3) 0.085(5) 0.057(4) 0.028(3) 0.017(3) 0.038(3)
Cl1 0.0284(6) 0.0452(7) 0.0492(7) -0.0123(6) 0.0020(5) 0.0162(5)
Cl2 0.0266(6) 0.0545(8) 0.0416(7) 0.0050(6) -0.0015(5) 0.0173(6)

loop_
_atom_type_symbol
_atom_type_description
_atom_type_scat_dispersion_real
_atom_type_scat_dispersion_imag
_atom_type_scat_source
C C 0.0181 0.0091 'International Tables Vol C Tables 4.2.6.8 and 6.1.1.4'
H H 0 0 'International Tables Vol C Tables 4.2.6.8 and 6.1.1.4'
Cl Cl 0.3639 0.7018 'International Tables Vol C Tables 4.2.6.8 and 6.1.1.4'
Co Co -2.3653 3.6143 'International Tables Vol C Tables 4.2.6.8 and 6.1.1.4'
Fe Fe -1.1336 3.1974 'International Tables Vol C Tables 4.2.6.8 and 6.1.1.4'
O O 0.0492 0.0322 'International Tables Vol C Tables 4.2.6.8 and 6.1.1.4'
P P 0.2955 0.4335 'International Tables Vol C Tables 4.2.6.8 and 6.1.1.4'

loop_
_geom_angle_atom_site_label_1
_geom_angle_atom_site_label_2
_geom_angle_atom_site_label_3
_geom_angle
C1 Fe1 C5 89.71(19)
C1 Fe1 C18 89.2(2)
C5 Fe1 C18 138.40(19)
C1 Fe1 C14 93.9(2)
C5 Fe1 C14 99.02(19)
C18 Fe1 C14 39.64(18)
C1 Fe1 C15 129.20(19)
C5 Fe1 C15 83.75(18)
C18 Fe1 C15 65.40(18)
C14 Fe1 C15 38.69(19)
C1 Fe1 C17 120.4(2)
C5 Fe1 C17 145.64(19)
C18 Fe1 C17 38.74(19)
C14 Fe1 C17 65.32(18)
C15 Fe1 C17 64.80(18)
C1 Fe1 C16 154.0(2)
C5 Fe1 C16 107.52(19)
C18 Fe1 C16 64.94(19)
C14 Fe1 C16 64.85(19)
C15 Fe1 C16 38.52(18)
C17 Fe1 C16 38.54(18)
C1 Fe1 P2 90.75(14)
C5 Fe1 P2 99.33(14)
C18 Fe1 P2 122.26(14)
C14 Fe1 P2 161.09(14)
C15 Fe1 P2 140.04(14)
C17 Fe1 P2 96.61(13)
C16 Fe1 P2 105.00(13)
C1 Fe1 Fe2 103.64(14)
C5 Fe1 Fe2 47.37(13)
C18 Fe1 Fe2 166.52(15)
C14 Fe1 Fe2 140.88(14)
C15 Fe1 Fe2 107.96(13)
C17 Fe1 Fe2 128.24(14)
C16 Fe1 Fe2 102.35(14)
P2 Fe1 Fe2 54.58(3)
C2 Fe2 C5 86.5(2)
C2 Fe2 C20 96.8(2)
C5 Fe2 C20 149.40(19)
C2 Fe2 C21 87.8(2)
C5 Fe2 C21 110.1(2)
C20 Fe2 C21 40.0(2)
C2 Fe2 C22 116.5(2)
C5 Fe2 C22 86.1(2)
C20 Fe2 C22 65.2(2)
C21 Fe2 C22 38.5(2)
C2 Fe2 C23 152.6(2)
C5 Fe2 C23 99.39(19)
C20 Fe2 C23 64.94(19)
C21 Fe2 C23 65.0(2)
C22 Fe2 C23 38.4(2)
C2 Fe2 C19 133.6(2)
C5 Fe2 C19 137.20(18)
C20 Fe2 C19 38.77(17)
C21 Fe2 C19 65.75(18)
C22 Fe2 C19 64.65(18)
C23 Fe2 C19 38.57(18)
C2 Fe2 P2 92.96(14)
C5 Fe2 P2 99.14(13)
C20 Fe2 P2 111.01(14)
C21 Fe2 P2 150.70(17)
C22 Fe2 P2 150.38(17)
C23 Fe2 P2 112.21(15)
C19 Fe2 P2 93.63(12)
C2 Fe2 Fe1 102.53(15)
C5 Fe2 Fe1 47.30(13)
C20 Fe2 Fe1 156.05(14)
C21 Fe2 Fe1 153.29(18)
C22 Fe2 Fe1 116.60(18)
C23 Fe2 Fe1 100.94(14)
C19 Fe2 Fe1 118.31(12)
P2 Fe2 Fe1 54.44(3)
C3 Fe3 C6 86.88(19)
C3 Fe3 C25 92.13(19)
C6 Fe3 C25 100.0(2)
C3 Fe3 C24 89.9(2)
C6 Fe3 C24 139.47(19)
C25 Fe3 C24 39.70(18)
C3 Fe3 C26 126.8(2)
C6 Fe3 C26 84.5(2)
C25 Fe3 C26 38.93(18)
C24 Fe3 C26 65.64(19)
C3 Fe3 C27 154.4(2)
C6 Fe3 C27 107.92(19)
C25 Fe3 C27 65.20(19)
C24 Fe3 C27 65.18(18)
C26 Fe3 C27 38.70(19)
C3 Fe3 C28 122.6(2)
C6 Fe3 C28 146.07(19)
C25 Fe3 C28 65.56(18)
C24 Fe3 C28 38.99(18)
C26 Fe3 C28 64.91(19)
C27 Fe3 C28 38.45(19)
C3 Fe3 P1 91.16(14)
C6 Fe3 P1 98.50(15)
C25 Fe3 P1 161.33(14)
C24 Fe3 P1 121.96(14)
C26 Fe3 P1 142.05(14)
C27 Fe3 P1 106.66(14)
C28 Fe3 P1 97.36(12)
C3 Fe3 Fe4 103.02(15)
C6 Fe3 Fe4 47.10(14)
C25 Fe3 Fe4 141.66(13)
C24 Fe3 Fe4 166.48(13)
C26 Fe3 Fe4 108.41(14)
C27 Fe3 Fe4 102.35(13)
C28 Fe3 Fe4 127.77(13)
P1 Fe3 Fe4 54.63(3)
C4 Fe4 C6 86.6(2)
C4 Fe4 C32 89.4(2)
C6 Fe4 C32 106.7(2)
C4 Fe4 C31 94.0(2)
C6 Fe4 C31 146.98(19)
C32 Fe4 C31 40.39(19)
C4 Fe4 C33 120.0(2)
C6 Fe4 C33 85.23(18)
C32 Fe4 C33 38.3(2)
C31 Fe4 C33 65.88(19)
C4 Fe4 C30 129.9(2)
C6 Fe4 C30 140.42(19)
C32 Fe4 C30 65.32(18)
C31 Fe4 C30 38.75(19)
C33 Fe4 C30 64.63(17)
C4 Fe4 C29 153.77(19)
C6 Fe4 C29 102.47(18)
C32 Fe4 C29 64.48(19)
C31 Fe4 C29 64.95(19)
C33 Fe4 C29 38.52(18)
C30 Fe4 C29 38.13(17)
C4 Fe4 P1 91.30(15)
C6 Fe4 P1 98.77(14)
C32 Fe4 P1 154.51(15)
C31 Fe4 P1 114.19(14)
C33 Fe4 P1 148.71(14)
C30 Fe4 P1 95.37(13)
C29 Fe4 P1 111.14(13)
C4 Fe4 Fe3 103.02(16)
C6 Fe4 Fe3 47.57(14)
C32 Fe4 Fe3 149.38(16)
C31 Fe4 Fe3 159.24(14)
C33 Fe4 Fe3 113.66(14)
C30 Fe4 Fe3 120.95(13)
C29 Fe4 Fe3 101.15(13)
P1 Fe4 Fe3 54.45(3)
C40 P1 Fe3 112.36(14)
C40 P1 Fe4 110.51(14)
Fe3 P1 Fe4 70.92(4)
C40 P1 Co1 107.16(14)
Fe3 P1 Co1 125.85(5)
Fe4 P1 Co1 126.13(5)
C34 P2 Fe1 112.59(14)
C34 P2 Fe2 110.37(13)
Fe1 P2 Fe2 70.98(4)
C34 P2 Co1 107.65(13)
Fe1 P2 Co1 124.53(5)
Fe2 P2 Co1 126.67(5)
O1 C1 Fe1 176.0(4)
O2 C2 Fe2 174.7(4)
O3 C3 Fe3 175.3(4)
O4 C4 Fe4 176.0(4)
O5 C5 Fe1 137.4(4)
O5 C5 Fe2 137.3(4)
Fe1 C5 Fe2 85.33(18)
O6 C6 Fe4 138.1(4)
O6 C6 Fe3 136.6(4)
Fe4 C6 Fe3 85.33(19)
O7 C7 Co1 178.7(4)
O8 C8 Co1 173.2(4)
O9 C9 Co1 171.9(4)
C15 C14 C18 107.8(4)
C15 C14 Fe1 71.7(3)
C18 C14 Fe1 70.0(3)
C15 C14 H14 126.1
C18 C14 H14 126.1
Fe1 C14 H14 123.9
C14 C15 C16 108.3(4)
C14 C15 Fe1 69.6(3)
C16 C15 Fe1 71.5(3)
C14 C15 H15 125.8
C16 C15 H15 125.8
Fe1 C15 H15 124.6
C15 C16 C17 107.9(4)
C15 C16 Fe1 70.0(3)
C17 C16 Fe1 70.0(3)
C15 C16 H16 126.1
C17 C16 H16 126.1
Fe1 C16 H16 125.5
C18 C17 C16 108.2(4)
C18 C17 Fe1 69.4(3)
C16 C17 Fe1 71.4(3)
C18 C17 H17 125.9
C16 C17 H17 125.9
Fe1 C17 H17 124.9
C17 C18 C14 107.8(4)
C17 C18 Fe1 71.9(3)
C14 C18 Fe1 70.4(3)
C17 C18 H18 126.1
C14 C18 H18 126.1
Fe1 C18 H18 123.3
C20 C19 C23 107.5(4)
C20 C19 Fe2 69.0(2)
C23 C19 Fe2 70.5(3)
C20 C19 H19 126.3
C23 C19 H19 126.3
Fe2 C19 H19 125.8
C19 C20 C21 108.1(4)
C19 C20 Fe2 72.2(3)
C21 C20 Fe2 70.1(3)
C19 C20 H20 126
C21 C20 H20 126
Fe2 C20 H20 123.3
C22 C21 C20 107.0(4)
C22 C21 Fe2 71.8(3)
C20 C21 Fe2 69.9(3)
C22 C21 H21 126.5
C20 C21 H21 126.5
Fe2 C21 H21 123.5
C21 C22 C23 109.0(5)
C21 C22 Fe2 69.7(3)
C23 C22 Fe2 71.0(3)
C21 C22 H22 125.5
C23 C22 H22 125.5
Fe2 C22 H22 125.4
C22 C23 C19 108.4(5)
C22 C23 Fe2 70.6(3)
C19 C23 Fe2 70.9(3)
C22 C23 H23 125.8
C19 C23 H23 125.8
Fe2 C23 H23 124.3
C28 C24 C25 107.6(4)
C28 C24 Fe3 71.8(3)
C25 C24 Fe3 70.1(3)
C28 C24 H24 126.2
C25 C24 H24 126.2
Fe3 C24 H24 123.6
C26 C25 C24 107.8(4)
C26 C25 Fe3 71.4(3)
C24 C25 Fe3 70.2(3)
C26 C25 H25 126.1
C24 C25 H25 126.1
Fe3 C25 H25 123.9
C25 C26 C27 108.1(4)
C25 C26 Fe3 69.6(3)
C27 C26 Fe3 71.0(3)
C25 C26 H26 126
C27 C26 H26 126
Fe3 C26 H26 125
C28 C27 C26 108.5(4)
C28 C27 Fe3 70.8(3)
C26 C27 Fe3 70.3(3)
C28 C27 H27 125.8
C26 C27 H27 125.8
Fe3 C27 H27 124.8
C27 C28 C24 108.0(4)
C27 C28 Fe3 70.7(3)
C24 C28 Fe3 69.2(3)
C27 C28 H28 126
C24 C28 H28 126
Fe3 C28 H28 125.6
C30 C29 C33 108.1(4)
C30 C29 Fe4 70.1(2)
C33 C29 Fe4 69.6(2)
C30 C29 H29 126
C33 C29 H29 126
Fe4 C29 H29 125.9
C29 C30 C31 109.0(4)
C29 C30 Fe4 71.8(2)
C31 C30 Fe4 69.2(2)
C29 C30 H30 125.5
C31 C30 H30 125.5
Fe4 C30 H30 125.1
C30 C31 C32 106.3(4)
C30 C31 Fe4 72.1(3)
C32 C31 Fe4 69.7(3)
C30 C31 H31 126.8
C32 C31 H31 126.8
Fe4 C31 H31 123.1
C33 C32 C31 108.4(4)
C33 C32 Fe4 72.1(3)
C31 C32 Fe4 69.9(3)
C33 C32 H32 125.8
C31 C32 H32 125.8
Fe4 C32 H32 123.7
C32 C33 C29 108.3(4)
C32 C33 Fe4 69.5(3)
C29 C33 Fe4 71.9(2)
C32 C33 H33 125.9
C29 C33 H33 125.9
Fe4 C33 H33 124.3
C35 C34 C39 109.6(4)
C35 C34 P2 115.8(3)
C39 C34 P2 113.8(3)
C35 C34 H34 105.6
C39 C34 H34 105.6
P2 C34 H34 105.6
C36 C35 C34 110.1(4)
C36 C35 H35A 109.6
C34 C35 H35A 109.6
C36 C35 H35B 109.6
C34 C35 H35B 109.6
H35A C35 H35B 108.2
C37 C36 C35 111.2(4)
C37 C36 H36A 109.4
C35 C36 H36A 109.4
C37 C36 H36B 109.4
C35 C36 H36B 109.4
H36A C36 H36B 108
C36 C37 C38 111.8(4)
C36 C37 H37A 109.3
C38 C37 H37A 109.3
C36 C37 H37B 109.3
C38 C37 H37B 109.3
H37A C37 H37B 107.9
C37 C38 C39 110.3(4)
C37 C38 H38A 109.6
C39 C38 H38A 109.6
C37 C38 H38B 109.6
C39 C38 H38B 109.6
H38A C38 H38B 108.1
C34 C39 C38 110.7(4)
C34 C39 H39A 109.5
C38 C39 H39A 109.5
C34 C39 H39B 109.5
C38 C39 H39B 109.5
H39A C39 H39B 108.1
C45 C40 C41 109.3(4)
C45 C40 P1 114.0(3)
C41 C40 P1 115.2(3)
C45 C40 H40 105.8
C41 C40 H40 105.8
P1 C40 H40 105.8
C42 C41 C40 110.6(4)
C42 C41 H41A 109.5
C40 C41 H41A 109.5
C42 C41 H41B 109.5
C40 C41 H41B 109.5
H41A C41 H41B 108.1
C41 C42 C43 110.8(4)
C41 C42 H42A 109.5
C43 C42 H42A 109.5
C41 C42 H42B 109.5
C43 C42 H42B 109.5
H42A C42 H42B 108.1
C44 C43 C42 111.9(4)
C44 C43 H43A 109.2
C42 C43 H43A 109.2
C44 C43 H43B 109.2
C42 C43 H43B 109.2
H43A C43 H43B 107.9
C43 C44 C45 110.4(4)
C43 C44 H44A 109.6
C45 C44 H44A 109.6
C43 C44 H44B 109.6
C45 C44 H44B 109.6
H44A C44 H44B 108.1
C40 C45 C44 110.1(4)
C40 C45 H45A 109.6
C44 C45 H45A 109.6
C40 C45 H45B 109.6
C44 C45 H45B 109.6
H45A C45 H45B 108.2
C8 Co1 C9 140.39(19)
C8 Co1 C7 111.25(19)
C9 Co1 C7 108.36(19)
C8 Co1 P1 88.37(13)
C9 Co1 P1 88.05(14)
C7 Co1 P1 96.15(14)
C8 Co1 P2 87.49(13)
C9 Co1 P2 86.20(13)
C7 Co1 P2 98.46(14)
P1 Co1 P2 165.34(5)
C12 Co2 C11 108.2(2)
C12 Co2 C10 109.9(2)
C11 Co2 C10 108.5(3)
C12 Co2 C13 110.3(2)
C11 Co2 C13 109.8(2)
C10 Co2 C13 110.1(2)
O10 C10 Co2 179.3(6)
O11 C11 Co2 177.5(5)
O12 C12 Co2 179.3(5)
O13 C13 Co2 178.1(4)
Cl1 C99 Cl2 113.8(3)
Cl1 C99 H99A 108.8
Cl2 C99 H99A 108.8
Cl1 C99 H99B 108.8
Cl2 C99 H99B 108.8
H99A C99 H99B 107.7

loop_
_geom_bond_atom_site_label_1
_geom_bond_atom_site_label_2
_geom_bond_distance
Fe1 C1 1.768(5)
Fe1 C5 1.928(4)
Fe1 C18 2.089(4)
Fe1 C14 2.094(4)
Fe1 C15 2.120(4)
Fe1 C17 2.122(4)
Fe1 C16 2.140(4)
Fe1 P2 2.2503(12)
Fe1 Fe2 2.6151(9)
Fe2 C2 1.763(5)
Fe2 C5 1.930(4)
Fe2 C20 2.089(5)
Fe2 C21 2.092(5)
Fe2 C22 2.120(5)
Fe2 C23 2.125(5)
Fe2 C19 2.130(4)
Fe2 P2 2.2542(11)
Fe3 C3 1.751(5)
Fe3 C6 1.937(5)
Fe3 C25 2.094(5)
Fe3 C24 2.096(5)
Fe3 C26 2.118(5)
Fe3 C27 2.128(4)
Fe3 C28 2.129(5)
Fe3 P1 2.2519(12)
Fe3 Fe4 2.6156(9)
Fe4 C4 1.754(5)
Fe4 C6 1.922(5)
Fe4 C32 2.085(4)
Fe4 C31 2.089(4)
Fe4 C33 2.118(4)
Fe4 C30 2.127(4)
Fe4 C29 2.148(4)
Fe4 P1 2.2569(12)
P1 C40 1.876(4)
P1 Co1 2.3102(12)
P2 C34 1.875(4)
P2 Co1 2.3202(12)
O1 C1 1.143(5)
O2 C2 1.149(6)
O3 C3 1.153(5)
O4 C4 1.145(6)
O5 C5 1.181(5)
O6 C6 1.171(5)
O7 C7 1.134(5)
O8 C8 1.146(5)
O9 C9 1.138(5)
C7 Co1 1.797(5)
C8 Co1 1.779(5)
C9 Co1 1.787(5)
C14 C15 1.396(7)
C14 C18 1.418(7)
C14 H14 0.93
C15 C16 1.405(7)
C15 H15 0.93
C16 C17 1.406(7)
C16 H16 0.93
C17 C18 1.397(7)
C17 H17 0.93
C18 H18 0.93
C19 C20 1.401(6)
C19 C23 1.405(7)
C19 H19 0.93
C20 C21 1.432(7)
C20 H20 0.93
C21 C22 1.389(8)
C21 H21 0.93
C22 C23 1.396(8)
C22 H22 0.93
C23 H23 0.93
C24 C28 1.410(7)
C24 C25 1.423(7)
C24 H24 0.93
C25 C26 1.404(7)
C25 H25 0.93
C26 C27 1.407(7)
C26 H26 0.93
C27 C28 1.402(7)
C27 H27 0.93
C28 H28 0.93
C29 C30 1.396(7)
C29 C33 1.408(7)
C29 H29 0.93
C30 C31 1.399(7)
C30 H30 0.93
C31 C32 1.441(7)
C31 H31 0.93
C32 C33 1.380(7)
C32 H32 0.93
C33 H33 0.93
C34 C35 1.527(6)
C34 C39 1.529(6)
C34 H34 0.98
C35 C36 1.524(6)
C35 H35A 0.97
C35 H35B 0.97
C36 C37 1.523(7)
C36 H36A 0.97
C36 H36B 0.97
C37 C38 1.530(7)
C37 H37A 0.97
C37 H37B 0.97
C38 C39 1.531(6)
C38 H38A 0.97
C38 H38B 0.97
C39 H39A 0.97
C39 H39B 0.97
C40 C45 1.522(6)
C40 C41 1.523(6)
C40 H40 0.98
C41 C42 1.523(6)
C41 H41A 0.97
C41 H41B 0.97
C42 C43 1.526(7)
C42 H42A 0.97
C42 H42B 0.97
C43 C44 1.504(7)
C43 H43A 0.97
C43 H43B 0.97
C44 C45 1.532(6)
C44 H44A 0.97
C44 H44B 0.97
C45 H45A 0.97
C45 H45B 0.97
Co2 C12 1.752(5)
Co2 C11 1.759(6)
Co2 C10 1.767(5)
Co2 C13 1.772(5)
O10 C10 1.143(6)
O11 C11 1.154(6)
O12 C12 1.159(6)
O13 C13 1.143(6)
C99 Cl1 1.735(6)
C99 Cl2 1.737(6)
C99 H99A 0.97
C99 H99B 0.97

loop_
_platon_squeeze_void_nr
_platon_squeeze_void_average_x
_platon_squeeze_void_average_y
_platon_squeeze_void_average_z
_platon_squeeze_void_volume
_platon_squeeze_void_count_electrons
1 0.000 0.000 0.000 1025.3 258.9
2 0.000 0.000 0.500 23.1 -3.6
3 0.333 0.667 0.667 1022.9 259.3
4 0.333 0.667 0.167 24.1 -3.7
5 0.667 0.333 0.333 1022.8 259.3
6 0.667 0.333 0.833 24.1 -3.7
